data_2230426
loop_
_publ_author_name
'Zhang, Tao'
'Wang, Wenjing'
'Xu, Jiao'
'Ni, Liwei'
'Zhang, Xing'

_publ_section_title
;
 3,4-Bis[4-(4-methoxyphenoxy)phenyl]-2,5-dihydrofuran-2,5-dione
;
_journal_coeditor_code NC2225
_journal_issue 6
_journal_name_full 'Acta Crystallographica Section E'
_journal_page_first o1288
_journal_paper_doi 10.1107/S1600536811015509
_journal_volume 67
_journal_year 2011
_chemical_formula_iupac 'C30 H22 O7'
_chemical_formula_moiety 'C30 H22 O7'
_chemical_formula_sum 'C30 H22 O7'
_chemical_formula_weight 494.48
_chemical_name_systematic
;
3,4-Bis[4-(4-methoxyphenoxy)phenyl]-2,5-dihydrofuran-2,5-dione
;
_space_group_IT_number 60
_symmetry_cell_setting orthorhombic
_symmetry_space_group_name_Hall '-P 2n 2ab'
_symmetry_space_group_name_H-M 'P b c n'
_atom_sites_solution_hydrogens geom
_atom_sites_solution_primary direct
_atom_sites_solution_secondary difmap
_audit_creation_method SHELXL-97
_cell_angle_alpha 90
_cell_angle_beta 90
_cell_angle_gamma 90
_cell_formula_units_Z 8
_cell_length_a 16.981(5)
_cell_length_b 15.291(5)
_cell_length_c 18.665(5)
_cell_measurement_reflns_used 3771
_cell_measurement_temperature 293(2)
_cell_measurement_theta_max 22.42
_cell_measurement_theta_min 2.40
_cell_volume 4846(2)
_computing_cell_refinement 'SAINT (Bruker, 2005)'
_computing_data_collection 'APEX2 (Bruker, 2005)'
_computing_data_reduction 'SAINT (Bruker, 2005)'
_computing_molecular_graphics 'SHELXTL (Sheldrick, 2008)'
_computing_publication_material 'SHELXTL (Sheldrick, 2008)'
_computing_structure_refinement 'SHELXL97 (Sheldrick, 2008)'
_computing_structure_solution 'SHELXS97 (Sheldrick, 2008)'
_diffrn_ambient_temperature 293(2)
_diffrn_measured_fraction_theta_full 1.000
_diffrn_measured_fraction_theta_max 1.000
_diffrn_measurement_device_type 'Bruker APEXII CCD'
_diffrn_measurement_method '\f and \w'
_diffrn_radiation_monochromator graphite
_diffrn_radiation_source 'fine-focus sealed tube'
_diffrn_radiation_type MoK\a
_diffrn_radiation_wavelength 0.71069
_diffrn_reflns_av_R_equivalents 0.0591
_diffrn_reflns_av_sigmaI/netI 0.0476
_diffrn_reflns_limit_h_max 19
_diffrn_reflns_limit_h_min -20
_diffrn_reflns_limit_k_max 16
_diffrn_reflns_limit_k_min -18
_diffrn_reflns_limit_l_max 21
_diffrn_reflns_limit_l_min -22
_diffrn_reflns_number 21827
_diffrn_reflns_theta_full 25.50
_diffrn_reflns_theta_max 25.50
_diffrn_reflns_theta_min 2.10
_exptl_absorpt_coefficient_mu 0.097
_exptl_absorpt_correction_T_max 0.9753
_exptl_absorpt_correction_T_min 0.9697
_exptl_absorpt_correction_type multi-scan
_exptl_absorpt_process_details '(<i>SADABS</i>; Sheldrick, 1998)'
_exptl_crystal_colour yellow
_exptl_crystal_density_diffrn 1.355
_exptl_crystal_density_method 'not measured'
_exptl_crystal_description block
_exptl_crystal_F_000 2064
_exptl_crystal_size_max 0.32
_exptl_crystal_size_mid 0.30
_exptl_crystal_size_min 0.26
_refine_diff_density_max 0.229
_refine_diff_density_min -0.211
_refine_ls_extinction_coef 0.00128(19)
_refine_ls_extinction_expression Fc^*^=kFc[1+0.001xFc^2^\l^3^/sin(2\q)]^-1/4^
_refine_ls_extinction_method 'SHELXL97 (Sheldrick, 2008)'
_refine_ls_goodness_of_fit_ref 1.096
_refine_ls_hydrogen_treatment constr
_refine_ls_matrix_type full
_refine_ls_number_parameters 337
_refine_ls_number_reflns 4522
_refine_ls_number_restraints 0
_refine_ls_restrained_S_all 1.096
_refine_ls_R_factor_all 0.1018
_refine_ls_R_factor_gt 0.0440
_refine_ls_shift/su_max 0.000
_refine_ls_shift/su_mean 0.000
_refine_ls_structure_factor_coef Fsqd
_refine_ls_weighting_details 'calc w=1/[\s^2^(Fo^2^)+(0.0375P)^2^+2.1727P] where P=(Fo^2^+2Fc^2^)/3'
_refine_ls_weighting_scheme calc
_refine_ls_wR_factor_gt 0.0922
_refine_ls_wR_factor_ref 0.1282
_reflns_number_gt 2555
_reflns_number_total 4522
_reflns_threshold_expression I>2\s(I)
_cod_data_source_file nc2225.cif
_cod_data_source_block I
_cod_database_code 2230426
_cod_database_fobs_code 2230426

loop_
_symmetry_equiv_pos_as_xyz
'x, y, z'
'-x+1/2, -y+1/2, z+1/2'
'x+1/2, -y+1/2, -z'
'-x, y, -z+1/2'
'-x, -y, -z'
'x-1/2, y-1/2, -z-1/2'
'-x-1/2, y-1/2, z'
'x, -y, z-1/2'

loop_
_atom_site_type_symbol
_atom_site_label
_atom_site_fract_x
_atom_site_fract_y
_atom_site_fract_z
_atom_site_U_iso_or_equiv
_atom_site_adp_type
_atom_site_calc_flag
_atom_site_refinement_flags
_atom_site_occupancy
_atom_site_symmetry_multiplicity
_atom_site_disorder_assembly
_atom_site_disorder_group
C C1 0.10558(15) 0.4872(2) 0.51111(18) 0.0764(10) Uani d . 1 1 . .
H H1A 0.1019 0.4253 0.5193 0.115 Uiso calc R 1 1 . .
H H1B 0.0635 0.5054 0.4801 0.115 Uiso calc R 1 1 . .
H H1C 0.1016 0.5176 0.5560 0.115 Uiso calc R 1 1 . .
C C2 0.24659(15) 0.49232(17) 0.51718(14) 0.0418(6) Uani d . 1 1 . .
C C3 0.24878(16) 0.45835(19) 0.58530(16) 0.0568(8) Uani d . 1 1 . .
H H3 0.2023 0.4422 0.6080 0.068 Uiso calc R 1 1 . .
C C4 0.32052(17) 0.44811(19) 0.62036(16) 0.0581(8) Uani d . 1 1 . .
H H4 0.3221 0.4260 0.6668 0.070 Uiso calc R 1 1 . .
C C5 0.31599(14) 0.51489(18) 0.48274(15) 0.0484(7) Uani d . 1 1 . .
H H5 0.3145 0.5374 0.4365 0.058 Uiso calc R 1 1 . .
C C6 0.38727(15) 0.50396(18) 0.51708(16) 0.0526(7) Uani d . 1 1 . .
H H6 0.4339 0.5188 0.4939 0.063 Uiso calc R 1 1 . .
C C7 0.38916(15) 0.47097(17) 0.58578(16) 0.0481(7) Uani d . 1 1 . .
C C8 0.49774(15) 0.38500(17) 0.62627(14) 0.0428(6) Uani d . 1 1 . .
C C9 0.47156(15) 0.31190(18) 0.59006(15) 0.0490(7) Uani d . 1 1 . .
H H9 0.4278 0.3154 0.5602 0.059 Uiso calc R 1 1 . .
C C10 0.51081(14) 0.23335(17) 0.59853(14) 0.0458(7) Uani d . 1 1 . .
H H10 0.4924 0.1840 0.5747 0.055 Uiso calc R 1 1 . .
C C11 0.56429(15) 0.37990(17) 0.66916(14) 0.0475(7) Uani d . 1 1 . .
H H11 0.5822 0.4294 0.6931 0.057 Uiso calc R 1 1 . .
C C12 0.60384(15) 0.30188(17) 0.67634(14) 0.0467(7) Uani d . 1 1 . .
H H12 0.6489 0.2993 0.7046 0.056 Uiso calc R 1 1 . .
C C13 0.57726(14) 0.22642(16) 0.64184(13) 0.0390(6) Uani d . 1 1 . .
C C14 0.61543(14) 0.14103(16) 0.65403(13) 0.0405(6) Uani d . 1 1 . .
C C15 0.56624(16) 0.06282(18) 0.66906(14) 0.0481(7) Uani d . 1 1 . .
C C16 0.69217(15) 0.11614(16) 0.65787(13) 0.0410(6) Uani d . 1 1 . .
C C17 0.69275(17) 0.02296(18) 0.68064(14) 0.0481(7) Uani d . 1 1 . .
C C18 0.76504(14) 0.16345(16) 0.64095(13) 0.0396(6) Uani d . 1 1 . .
C C19 0.76455(15) 0.23214(19) 0.59134(15) 0.0529(8) Uani d . 1 1 . .
H H19 0.7175 0.2476 0.5693 0.063 Uiso calc R 1 1 . .
C C20 0.83223(15) 0.27741(19) 0.57450(16) 0.0560(8) Uani d . 1 1 . .
H H20 0.8305 0.3229 0.5415 0.067 Uiso calc R 1 1 . .
C C21 0.83686(15) 0.14187(18) 0.67179(15) 0.0476(7) Uani d . 1 1 . .
H H21 0.8391 0.0961 0.7045 0.057 Uiso calc R 1 1 . .
C C22 0.90562(15) 0.18697(18) 0.65504(15) 0.0506(7) Uani d . 1 1 . .
H H22 0.9531 0.1712 0.6763 0.061 Uiso calc R 1 1 . .
C C23 0.90295(15) 0.25499(17) 0.60682(15) 0.0478(7) Uani d . 1 1 . .
C C24 1.04147(15) 0.28383(19) 0.61559(16) 0.0504(7) Uani d . 1 1 . .
C C25 1.08571(16) 0.2206(2) 0.58285(17) 0.0602(8) Uani d . 1 1 . .
H H25 1.0652 0.1894 0.5444 0.072 Uiso calc R 1 1 . .
C C26 1.16158(16) 0.20305(19) 0.60732(15) 0.0543(8) Uani d . 1 1 . .
H H26 1.1917 0.1597 0.5855 0.065 Uiso calc R 1 1 . .
C C27 1.07113(17) 0.33074(19) 0.67234(16) 0.0541(8) Uani d . 1 1 . .
H H27 1.0408 0.3739 0.6940 0.065 Uiso calc R 1 1 . .
C C28 1.14612(17) 0.31356(18) 0.69705(15) 0.0529(7) Uani d . 1 1 . .
H H28 1.1660 0.3445 0.7359 0.063 Uiso calc R 1 1 . .
C C29 1.19195(15) 0.25009(17) 0.66392(14) 0.0444(7) Uani d . 1 1 . .
C C30 1.31494(17) 0.1746(2) 0.65874(17) 0.0721(10) Uani d . 1 1 . .
H H30A 1.2911 0.1181 0.6644 0.108 Uiso calc R 1 1 . .
H H30B 1.3657 0.1747 0.6814 0.108 Uiso calc R 1 1 . .
H H30C 1.3209 0.1873 0.6087 0.108 Uiso calc R 1 1 . .
O O1 0.17880(9) 0.50672(13) 0.47858(10) 0.0559(5) Uani d . 1 1 . .
O O2 0.46165(10) 0.46629(12) 0.62226(11) 0.0620(6) Uani d . 1 1 . .
O O3 0.49621(12) 0.05362(13) 0.66781(11) 0.0656(6) Uani d . 1 1 . .
O O4 0.61543(11) -0.00682(12) 0.68610(10) 0.0557(5) Uani d . 1 1 . .
O O5 0.74626(11) -0.02544(13) 0.69449(11) 0.0614(6) Uani d . 1 1 . .
O O6 0.96703(10) 0.30546(13) 0.58722(12) 0.0648(6) Uani d . 1 1 . .
O O7 1.26653(10) 0.23887(13) 0.69087(10) 0.0587(6) Uani d . 1 1 . .

loop_
_atom_site_aniso_label
_atom_site_aniso_U_11
_atom_site_aniso_U_22
_atom_site_aniso_U_33
_atom_site_aniso_U_12
_atom_site_aniso_U_13
_atom_site_aniso_U_23
C1 0.0346(16) 0.114(3) 0.080(2) -0.0093(18) 0.0067(16) 0.001(2)
C2 0.0356(14) 0.0384(16) 0.0515(16) 0.0018(12) -0.0012(13) 0.0010(13)
C3 0.0433(16) 0.0582(19) 0.069(2) -0.0005(14) 0.0059(16) 0.0187(16)
C4 0.0567(19) 0.059(2) 0.0584(19) 0.0039(16) 0.0007(15) 0.0198(15)
C5 0.0393(15) 0.0589(19) 0.0470(16) 0.0016(14) 0.0039(13) 0.0060(14)
C6 0.0362(15) 0.0557(19) 0.066(2) 0.0027(14) 0.0097(14) 0.0023(15)
C7 0.0404(16) 0.0405(16) 0.0632(19) 0.0102(13) -0.0078(14) 0.0023(14)
C8 0.0369(15) 0.0401(16) 0.0512(17) 0.0034(12) -0.0015(12) 0.0054(13)
C9 0.0358(15) 0.0537(18) 0.0577(18) 0.0045(14) -0.0107(13) 0.0022(15)
C10 0.0396(15) 0.0450(16) 0.0527(17) -0.0006(13) -0.0060(13) -0.0030(13)
C11 0.0464(16) 0.0408(17) 0.0553(18) -0.0025(13) -0.0113(14) -0.0016(14)
C12 0.0374(15) 0.0470(17) 0.0556(18) 0.0026(13) -0.0096(13) 0.0040(14)
C13 0.0328(14) 0.0410(16) 0.0432(15) 0.0012(12) -0.0005(11) 0.0023(12)
C14 0.0388(15) 0.0393(15) 0.0434(15) 0.0033(12) -0.0017(12) 0.0024(12)
C15 0.0427(17) 0.0508(18) 0.0508(17) 0.0025(15) -0.0017(14) 0.0040(14)
C16 0.0408(15) 0.0381(15) 0.0441(15) 0.0039(12) -0.0017(12) 0.0053(12)
C17 0.0487(17) 0.0472(18) 0.0485(17) 0.0045(15) 0.0018(14) 0.0064(14)
C18 0.0380(15) 0.0381(15) 0.0428(15) 0.0075(12) 0.0009(12) 0.0026(12)
C19 0.0378(16) 0.060(2) 0.0606(18) 0.0079(14) -0.0007(13) 0.0196(16)
C20 0.0450(17) 0.0570(19) 0.0659(19) 0.0076(14) 0.0028(14) 0.0242(15)
C21 0.0425(16) 0.0444(16) 0.0558(17) 0.0041(13) -0.0034(14) 0.0096(14)
C22 0.0382(15) 0.0515(18) 0.0622(19) 0.0048(13) -0.0066(14) 0.0081(15)
C23 0.0389(15) 0.0448(17) 0.0599(18) 0.0051(13) 0.0050(13) 0.0061(14)
C24 0.0365(15) 0.0466(18) 0.068(2) -0.0019(14) 0.0012(14) 0.0120(16)
C25 0.0524(18) 0.0584(19) 0.070(2) 0.0029(16) -0.0142(16) -0.0164(17)
C26 0.0471(17) 0.0562(19) 0.0597(19) 0.0074(14) -0.0067(14) -0.0150(15)
C27 0.0547(19) 0.0475(18) 0.0600(19) 0.0018(15) 0.0183(15) 0.0011(15)
C28 0.0583(19) 0.0524(18) 0.0479(17) -0.0093(15) 0.0055(14) -0.0051(14)
C29 0.0410(15) 0.0485(17) 0.0438(15) -0.0068(13) 0.0006(13) -0.0016(13)
C30 0.0463(18) 0.100(3) 0.070(2) 0.0106(18) -0.0022(16) -0.007(2)
O1 0.0332(10) 0.0699(14) 0.0645(13) -0.0002(10) -0.0018(9) 0.0077(10)
O2 0.0480(12) 0.0471(12) 0.0908(16) 0.0059(9) -0.0257(11) 0.0052(11)
O3 0.0442(12) 0.0672(14) 0.0855(15) -0.0093(11) -0.0017(11) 0.0142(12)
O4 0.0503(12) 0.0458(12) 0.0710(14) 0.0002(10) 0.0047(10) 0.0139(10)
O5 0.0563(12) 0.0495(12) 0.0785(14) 0.0119(10) 0.0023(11) 0.0183(11)
O6 0.0409(11) 0.0603(13) 0.0933(16) -0.0012(10) 0.0009(11) 0.0254(12)
O7 0.0444(12) 0.0734(14) 0.0583(12) -0.0048(10) -0.0091(9) -0.0092(11)

loop_
_atom_type_symbol
_atom_type_description
_atom_type_scat_dispersion_real
_atom_type_scat_dispersion_imag
_atom_type_scat_source
C C 0.0033 0.0016 'International Tables Vol C Tables 4.2.6.8 and 6.1.1.4'
H H 0.0000 0.0000 'International Tables Vol C Tables 4.2.6.8 and 6.1.1.4'
O O 0.0106 0.0060 'International Tables Vol C Tables 4.2.6.8 and 6.1.1.4'

loop_
_geom_angle_atom_site_label_1
_geom_angle_atom_site_label_2
_geom_angle_atom_site_label_3
_geom_angle_site_symmetry_1
_geom_angle_site_symmetry_3
_geom_angle
_geom_angle_publ_flag
O1 C1 H1A . . 109.5 ?
O1 C1 H1B . . 109.5 ?
H1A C1 H1B . . 109.5 ?
O1 C1 H1C . . 109.5 ?
H1A C1 H1C . . 109.5 ?
H1B C1 H1C . . 109.5 ?
C3 C2 O1 . . 124.6(2) ?
C3 C2 C5 . . 120.0(2) ?
O1 C2 C5 . . 115.4(2) ?
C2 C3 C4 . . 120.1(3) ?
C2 C3 H3 . . 120.0 ?
C4 C3 H3 . . 120.0 ?
C7 C4 C3 . . 119.5(3) ?
C7 C4 H4 . . 120.3 ?
C3 C4 H4 . . 120.3 ?
C6 C5 C2 . . 120.0(3) ?
C6 C5 H5 . . 120.0 ?
C2 C5 H5 . . 120.0 ?
C7 C6 C5 . . 119.8(3) ?
C7 C6 H6 . . 120.1 ?
C5 C6 H6 . . 120.1 ?
C4 C7 C6 . . 120.6(3) ?
C4 C7 O2 . . 120.0(3) ?
C6 C7 O2 . . 119.3(2) ?
C9 C8 C11 . . 120.0(2) ?
C9 C8 O2 . . 123.8(2) ?
C11 C8 O2 . . 116.2(2) ?
C8 C9 C10 . . 119.5(2) ?
C8 C9 H9 . . 120.3 ?
C10 C9 H9 . . 120.3 ?
C9 C10 C13 . . 121.5(2) ?
C9 C10 H10 . . 119.2 ?
C13 C10 H10 . . 119.2 ?
C12 C11 C8 . . 120.2(2) ?
C12 C11 H11 . . 119.9 ?
C8 C11 H11 . . 119.9 ?
C11 C12 C13 . . 120.9(2) ?
C11 C12 H12 . . 119.5 ?
C13 C12 H12 . . 119.5 ?
C10 C13 C12 . . 117.8(2) ?
C10 C13 C14 . . 120.9(2) ?
C12 C13 C14 . . 121.2(2) ?
C16 C14 C13 . . 132.6(2) ?
C16 C14 C15 . . 107.7(2) ?
C13 C14 C15 . . 119.6(2) ?
O3 C15 O4 . . 120.7(3) ?
O3 C15 C14 . . 130.5(3) ?
O4 C15 C14 . . 108.8(2) ?
C14 C16 C18 . . 131.2(2) ?
C14 C16 C17 . . 106.8(2) ?
C18 C16 C17 . . 121.9(2) ?
O5 C17 O4 . . 119.7(2) ?
O5 C17 C16 . . 131.1(3) ?
O4 C17 C16 . . 109.1(2) ?
C21 C18 C19 . . 117.2(2) ?
C21 C18 C16 . . 122.3(2) ?
C19 C18 C16 . . 120.5(2) ?
C20 C19 C18 . . 121.5(2) ?
C20 C19 H19 . . 119.2 ?
C18 C19 H19 . . 119.2 ?
C19 C20 C23 . . 119.9(3) ?
C19 C20 H20 . . 120.0 ?
C23 C20 H20 . . 120.0 ?
C18 C21 C22 . . 121.7(2) ?
C18 C21 H21 . . 119.1 ?
C22 C21 H21 . . 119.1 ?
C23 C22 C21 . . 119.6(2) ?
C23 C22 H22 . . 120.2 ?
C21 C22 H22 . . 120.2 ?
C22 C23 O6 . . 124.7(2) ?
C22 C23 C20 . . 120.0(3) ?
O6 C23 C20 . . 115.4(2) ?
C25 C24 C27 . . 120.8(3) ?
C25 C24 O6 . . 119.4(3) ?
C27 C24 O6 . . 119.7(3) ?
C24 C25 C26 . . 119.8(3) ?
C24 C25 H25 . . 120.1 ?
C26 C25 H25 . . 120.1 ?
C29 C26 C25 . . 119.8(3) ?
C29 C26 H26 . . 120.1 ?
C25 C26 H26 . . 120.1 ?
C24 C27 C28 . . 119.8(3) ?
C24 C27 H27 . . 120.1 ?
C28 C27 H27 . . 120.1 ?
C27 C28 C29 . . 120.1(3) ?
C27 C28 H28 . . 120.0 ?
C29 C28 H28 . . 120.0 ?
O7 C29 C26 . . 124.1(2) ?
O7 C29 C28 . . 116.2(2) ?
C26 C29 C28 . . 119.7(3) ?
O7 C30 H30A . . 109.5 ?
O7 C30 H30B . . 109.5 ?
H30A C30 H30B . . 109.5 ?
O7 C30 H30C . . 109.5 ?
H30A C30 H30C . . 109.5 ?
H30B C30 H30C . . 109.5 ?
C2 O1 C1 . . 118.5(2) ?
C8 O2 C7 . . 117.2(2) ?
C15 O4 C17 . . 107.4(2) ?
C23 O6 C24 . . 118.4(2) ?
C29 O7 C30 . . 117.9(2) ?

loop_
_geom_bond_atom_site_label_1
_geom_bond_atom_site_label_2
_geom_bond_site_symmetry_2
_geom_bond_distance
_geom_bond_publ_flag
C1 O1 . 1.416(3) ?
C1 H1A . 0.9600 ?
C1 H1B . 0.9600 ?
C1 H1C . 0.9600 ?
C2 C3 . 1.374(4) ?
C2 O1 . 1.376(3) ?
C2 C5 . 1.386(3) ?
C3 C4 . 1.392(4) ?
C3 H3 . 0.9300 ?
C4 C7 . 1.377(4) ?
C4 H4 . 0.9300 ?
C5 C6 . 1.380(3) ?
C5 H5 . 0.9300 ?
C6 C7 . 1.378(4) ?
C6 H6 . 0.9300 ?
C7 O2 . 1.408(3) ?
C8 C9 . 1.380(4) ?
C8 C11 . 1.387(3) ?
C8 O2 . 1.388(3) ?
C9 C10 . 1.383(3) ?
C9 H9 . 0.9300 ?
C10 C13 . 1.392(3) ?
C10 H10 . 0.9300 ?
C11 C12 . 1.376(3) ?
C11 H11 . 0.9300 ?
C12 C13 . 1.396(4) ?
C12 H12 . 0.9300 ?
C13 C14 . 1.475(3) ?
C14 C16 . 1.360(3) ?
C14 C15 . 1.486(4) ?
C15 O3 . 1.198(3) ?
C15 O4 . 1.390(3) ?
C16 C18 . 1.468(3) ?
C16 C17 . 1.487(4) ?
C17 O5 . 1.200(3) ?
C17 O4 . 1.393(3) ?
C18 C21 . 1.388(3) ?
C18 C19 . 1.400(3) ?
C19 C20 . 1.378(4) ?
C19 H19 . 0.9300 ?
C20 C23 . 1.387(4) ?
C20 H20 . 0.9300 ?
C21 C22 . 1.392(3) ?
C21 H21 . 0.9300 ?
C22 C23 . 1.376(4) ?
C22 H22 . 0.9300 ?
C23 O6 . 1.383(3) ?
C24 C25 . 1.369(4) ?
C24 C27 . 1.375(4) ?
C24 O6 . 1.410(3) ?
C25 C26 . 1.393(4) ?
C25 H25 . 0.9300 ?
C26 C29 . 1.378(4) ?
C26 H26 . 0.9300 ?
C27 C28 . 1.380(4) ?
C27 H27 . 0.9300 ?
C28 C29 . 1.389(4) ?
C28 H28 . 0.9300 ?
C29 O7 . 1.373(3) ?
C30 O7 . 1.415(3) ?
C30 H30A . 0.9600 ?
C30 H30B . 0.9600 ?
C30 H30C . 0.9600 ?

loop_
_cod_related_entry_id
_cod_related_entry_database
_cod_related_entry_code
1 ChemSpider 30656722
